data_4335653
loop_
_publ_author_name
'Ting Hu'
'Thomas C. W. Mak'

_publ_section_title
;
 Silver(I) Multiple Salts Assembled with Phosphonate,
 Perfluorocarboxylate, and the Multinuclear Silver-Ethynediide
 Supramolecular Synthon
;
_journal_name_full 'Inorganic Chemistry'
_journal_page_first 9066
_journal_page_last 9076
_journal_paper_doi 10.1021/ic401259r
_journal_volume 52
_journal_year 2013
_chemical_formula_sum 'C30 H21 Ag11 F6 O16 P4'
_chemical_formula_weight 2061.92
_chemical_name_systematic
; 
 ? 
;
_space_group_IT_number 15
_symmetry_cell_setting monoclinic
_symmetry_space_group_name_Hall '-C 2yc'
_symmetry_space_group_name_H-M 'C 1 2/c 1'
_atom_sites_solution_hydrogens geom
_atom_sites_solution_primary direct
_atom_sites_solution_secondary difmap
_audit_creation_method SHELXL-97
_cell_angle_alpha 90.00
_cell_angle_beta 94.697(3)
_cell_angle_gamma 90.00
_cell_formula_units_Z 4
_cell_length_a 32.021(3)
_cell_length_b 13.1481(12)
_cell_length_c 10.0170(9)
_cell_measurement_reflns_used 37564
_cell_measurement_temperature 296(2)
_cell_measurement_theta_max 27.899
_cell_measurement_theta_min 2.458
_cell_volume 4203.1(7)
_computing_cell_refinement SAINT(Bruker,2001)
_computing_data_collection APEX2(Bruker,2003)
_computing_data_reduction APEX2(Bruker,2003)
_computing_structure_refinement 'SHELXL-97 (Sheldrick, 1997)'
_computing_structure_solution 'SHELXS-97 (Sheldrick, 1990)'
_diffrn_ambient_temperature 296(2)
_diffrn_measured_fraction_theta_full 0.994
_diffrn_measured_fraction_theta_max 0.994
_diffrn_radiation_monochromator graphite
_diffrn_radiation_source 'fine-focus sealed tube'
_diffrn_radiation_type MoK\a
_diffrn_radiation_wavelength 0.71073
_diffrn_reflns_av_R_equivalents 0.1234
_diffrn_reflns_av_sigmaI/netI 0.0709
_diffrn_reflns_limit_h_max 42
_diffrn_reflns_limit_h_min -42
_diffrn_reflns_limit_k_max 17
_diffrn_reflns_limit_k_min -17
_diffrn_reflns_limit_l_max 13
_diffrn_reflns_limit_l_min -13
_diffrn_reflns_number 30974
_diffrn_reflns_theta_full 27.98
_diffrn_reflns_theta_max 27.98
_diffrn_reflns_theta_min 1.68
_exptl_absorpt_coefficient_mu 5.252
_exptl_absorpt_correction_T_max 0.6217
_exptl_absorpt_correction_T_min 0.3912
_exptl_absorpt_correction_type multi-scan
_exptl_absorpt_process_details SADABS
_exptl_crystal_colour colorless
_exptl_crystal_density_diffrn 3.258
_exptl_crystal_description sheet-like
_exptl_crystal_F_000 3840
_exptl_crystal_size_max 0.22
_exptl_crystal_size_mid 0.16
_exptl_crystal_size_min 0.10
_refine_diff_density_max 2.024
_refine_diff_density_min -1.716
_refine_diff_density_rms 0.398
_refine_ls_extinction_coef 0.00059(8)
_refine_ls_extinction_expression Fc^*^=kFc[1+0.001xFc^2^\l^3^/sin(2\q)]^-1/4^
_refine_ls_extinction_method SHELXL
_refine_ls_goodness_of_fit_ref 1.101
_refine_ls_hydrogen_treatment mixed
_refine_ls_matrix_type full
_refine_ls_number_parameters 385
_refine_ls_number_reflns 5055
_refine_ls_number_restraints 44
_refine_ls_restrained_S_all 1.102
_refine_ls_R_factor_all 0.0654
_refine_ls_R_factor_gt 0.0625
_refine_ls_shift/su_max 0.004
_refine_ls_shift/su_mean 0.000
_refine_ls_structure_factor_coef Fsqd
_refine_ls_weighting_details 'calc w=1/[\s^2^(Fo^2^)+(0.0981P)^2^+79.0099P] where P=(Fo^2^+2Fc^2^)/3'
_refine_ls_weighting_scheme calc
_refine_ls_wR_factor_gt 0.1686
_refine_ls_wR_factor_ref 0.1713
_reflns_number_gt 4653
_reflns_number_total 5055
_reflns_threshold_expression >2sigma(I)
_cod_data_source_file ic401259r_si_002_1.cif
_cod_data_source_block 1
_cod_original_cell_volume 4203.2(7)
_cod_database_code 4335653

loop_
_symmetry_equiv_pos_as_xyz
'x, y, z'
'-x, y, -z+1/2'
'x+1/2, y+1/2, z'
'-x+1/2, y+1/2, -z+1/2'
'-x, -y, -z'
'x, -y, z-1/2'
'-x+1/2, -y+1/2, -z'
'x+1/2, -y+1/2, z-1/2'

loop_
_atom_site_label
_atom_site_type_symbol
_atom_site_fract_x
_atom_site_fract_y
_atom_site_fract_z
_atom_site_U_iso_or_equiv
_atom_site_adp_type
_atom_site_occupancy
_atom_site_symmetry_multiplicity
_atom_site_calc_flag
_atom_site_refinement_flags
Ag1 Ag 0.46501(2) 0.39098(4) 0.95236(6) 0.02072(19) Uani 1 1 d .
Ag2 Ag 0.445173(19) 0.39083(4) 0.63901(6) 0.01961(19) Uani 1 1 d .
Ag3 Ag 0.43289(2) 0.18649(5) 0.76738(6) 0.02320(19) Uani 1 1 d .
Ag4 Ag 0.497668(19) 0.19660(4) 0.98774(6) 0.02000(19) Uani 1 1 d .
Ag5 Ag 0.5000 0.00026(9) 0.7500 0.0312(3) Uani 1 2 d S
Ag6 Ag 0.59299(2) 0.14127(5) 1.24484(6) 0.0268(2) Uani 1 1 d .
P1 P 0.44115(6) 0.62543(14) 0.79029(18) 0.0155(4) Uani 1 1 d .
P2 P 0.57079(6) -0.00134(13) 0.99693(19) 0.0153(4) Uani 1 1 d .
C1 C 0.4915(2) 0.2964(6) 0.8038(8) 0.0185(14) Uani 1 1 d .
C2 C 0.3585(3) 0.3363(8) 0.7464(14) 0.043(3) Uani 1 1 d .
C3 C 0.3124(4) 0.3713(12) 0.775(3) 0.085(7) Uani 1 1 d .
C4 C 0.6272(3) -0.0051(6) 0.9832(8) 0.0196(15) Uani 1 1 d .
C5 C 0.7134(3) -0.0022(10) 0.9671(13) 0.047(3) Uani 1 1 d .
C6 C 0.6559(5) -0.0336(12) 1.0988(15) 0.019(3) Uani 0.50 1 d P
C7 C 0.6994(6) -0.0337(14) 1.0890(19) 0.029(4) Uani 0.50 1 d P
C8 C 0.6899(5) 0.0240(14) 0.8576(16) 0.024(3) Uani 0.50 1 d P
C9 C 0.6460(5) 0.0232(13) 0.8681(15) 0.020(3) Uani 0.50 1 d P
C6' C 0.6482(6) -0.0965(15) 0.9817(18) 0.029(4) Uani 0.50 1 d P
C7' C 0.6924(8) -0.087(2) 0.975(2) 0.047(5) Uani 0.50 1 d PU
C8' C 0.6889(6) 0.089(3) 0.961(3) 0.058(7) Uani 0.50 1 d P
C9' C 0.6462(7) 0.0919(17) 0.966(2) 0.038(5) Uani 0.50 1 d P
C10 C 0.3873(3) 0.6687(6) 0.7763(10) 0.0286(18) Uani 1 1 d .
C11 C 0.3044(6) 0.7238(14) 0.779(2) 0.083(5) Uani 1 1 d U
C12 C 0.3733(6) 0.7367(12) 0.8951(17) 0.024(3) Uani 0.50 1 d P
C13 C 0.3311(7) 0.7613(14) 0.897(2) 0.036(4) Uani 0.50 1 d PU
C14 C 0.3124(7) 0.6697(19) 0.695(2) 0.043(4) Uani 0.50 1 d PU
C15 C 0.3560(6) 0.6405(13) 0.6886(19) 0.027(4) Uani 0.50 1 d P
C12' C 0.3603(6) 0.6446(16) 0.858(2) 0.033(4) Uani 0.50 1 d PU
C13' C 0.3198(8) 0.670(2) 0.840(3) 0.050(6) Uani 0.50 1 d PU
C14' C 0.3333(8) 0.7435(19) 0.625(3) 0.046(5) Uani 0.50 1 d PU
C15' C 0.3748(6) 0.7138(13) 0.646(2) 0.030(4) Uani 0.50 1 d P
F1 F 0.2933(3) 0.3057(12) 0.8449(14) 0.113(5) Uani 1 1 d .
F2 F 0.2945(3) 0.4217(12) 0.6832(14) 0.070(4) Uani 0.67 1 d P
F3 F 0.3146(4) 0.4375(13) 0.8791(13) 0.078(5) Uani 0.67 1 d P
F4 F 0.2868(9) 0.307(3) 0.664(3) 0.166(10) Uani 0.67 1 d PU
O1 O 0.3690(3) 0.2523(6) 0.7913(13) 0.069(3) Uani 1 1 d .
O2 O 0.3767(3) 0.3980(6) 0.6844(10) 0.047(2) Uani 1 1 d .
O3 O 0.4502(2) 0.5719(4) 0.6616(5) 0.0229(12) Uani 1 1 d .
O4 O 0.44783(19) 0.5602(4) 0.9153(5) 0.0192(11) Uani 1 1 d .
O5 O 0.46765(18) 0.7259(4) 0.8083(5) 0.0173(10) Uani 1 1 d .
H5A H 0.4886 0.7211 0.7668 0.026 Uiso 0.50 1 calc PR
O6 O 0.55480(19) 0.0999(5) 0.9377(6) 0.0245(12) Uani 1 1 d .
O7 O 0.55021(17) -0.0921(4) 0.9196(5) 0.0184(11) Uani 1 1 d .
O8 O 0.56442(18) -0.0093(4) 1.1471(5) 0.0193(11) Uani 1 1 d .

loop_
_atom_site_aniso_label
_atom_site_aniso_U_11
_atom_site_aniso_U_22
_atom_site_aniso_U_33
_atom_site_aniso_U_23
_atom_site_aniso_U_13
_atom_site_aniso_U_12
Ag1 0.0321(4) 0.0163(3) 0.0143(3) -0.00191(19) 0.0048(2) 0.0057(2)
Ag2 0.0241(3) 0.0178(3) 0.0168(3) 0.00481(19) 0.0009(2) 0.0019(2)
Ag3 0.0247(3) 0.0177(3) 0.0270(3) -0.0001(2) 0.0009(2) -0.0031(2)
Ag4 0.0249(3) 0.0183(3) 0.0171(3) 0.0035(2) 0.0038(2) 0.0029(2)
Ag5 0.0145(4) 0.0533(7) 0.0255(5) 0.000 -0.0014(3) 0.000
Ag6 0.0411(4) 0.0160(3) 0.0245(3) -0.0012(2) 0.0103(3) -0.0072(2)
P1 0.0240(10) 0.0118(8) 0.0107(8) 0.0003(6) 0.0018(7) -0.0010(7)
P2 0.0188(9) 0.0117(8) 0.0156(8) -0.0009(6) 0.0028(7) 0.0004(6)
C1 0.023(4) 0.016(3) 0.017(3) -0.002(3) 0.005(3) -0.003(3)
C2 0.025(5) 0.034(5) 0.071(8) -0.004(5) 0.015(5) 0.002(4)
C3 0.034(7) 0.046(7) 0.18(2) -0.004(11) 0.039(10) -0.004(6)
C4 0.020(4) 0.017(3) 0.021(3) -0.008(3) 0.000(3) 0.000(3)
C5 0.017(4) 0.073(8) 0.052(6) -0.027(6) 0.006(4) -0.009(5)
C6 0.015(7) 0.022(7) 0.016(7) -0.002(6) -0.013(5) 0.002(5)
C7 0.027(8) 0.025(8) 0.033(9) -0.001(7) -0.008(7) -0.006(7)
C8 0.015(7) 0.035(9) 0.022(7) 0.004(7) 0.011(6) 0.009(6)
C9 0.011(6) 0.030(8) 0.018(7) 0.002(6) -0.006(5) 0.001(6)
C6' 0.026(8) 0.033(9) 0.025(8) -0.013(7) -0.012(7) 0.016(7)
C7' 0.042(8) 0.058(9) 0.042(8) -0.010(7) 0.004(7) 0.022(7)
C8' 0.010(8) 0.10(2) 0.067(16) -0.014(15) 0.002(9) -0.009(10)
C9' 0.040(11) 0.038(10) 0.039(11) -0.003(8) 0.023(9) -0.004(9)
C10 0.028(4) 0.015(4) 0.041(5) 0.007(3) -0.009(4) -0.004(3)
C11 0.070(8) 0.058(7) 0.117(9) -0.014(7) -0.007(7) 0.001(6)
C12 0.031(8) 0.015(7) 0.025(8) 0.000(6) 0.004(6) -0.009(6)
C13 0.043(11) 0.024(8) 0.043(10) 0.002(7) 0.026(7) 0.004(7)
C14 0.036(8) 0.047(8) 0.042(8) 0.008(6) -0.009(7) -0.009(7)
C15 0.028(8) 0.018(8) 0.033(9) -0.003(7) -0.015(7) 0.004(6)
C12' 0.025(7) 0.039(8) 0.035(7) -0.005(6) 0.010(6) -0.002(6)
C13' 0.039(8) 0.052(9) 0.059(9) -0.002(8) 0.007(8) 0.000(7)
C14' 0.044(8) 0.045(8) 0.049(9) 0.004(7) 0.000(7) 0.002(7)
C15' 0.031(9) 0.015(7) 0.043(10) -0.007(7) -0.010(8) -0.001(6)
F1 0.042(5) 0.160(13) 0.140(11) 0.050(9) 0.030(6) 0.007(6)
F2 0.022(5) 0.108(11) 0.078(8) 0.021(8) -0.007(5) 0.034(6)
F3 0.058(7) 0.120(12) 0.061(7) 0.004(8) 0.030(6) 0.051(8)
F4 0.144(13) 0.188(14) 0.168(13) -0.008(9) 0.028(9) 0.012(9)
O1 0.043(5) 0.031(4) 0.139(10) 0.029(5) 0.040(6) 0.010(4)
O2 0.040(4) 0.035(4) 0.067(6) 0.016(4) 0.011(4) 0.009(3)
O3 0.045(4) 0.014(3) 0.011(2) -0.0017(19) 0.006(2) -0.005(2)
O4 0.033(3) 0.014(2) 0.012(2) 0.0016(19) 0.006(2) 0.002(2)
O5 0.023(3) 0.013(2) 0.017(2) -0.0017(19) 0.003(2) -0.004(2)
O6 0.026(3) 0.025(3) 0.024(3) 0.008(2) 0.008(2) 0.009(2)
O7 0.020(3) 0.023(3) 0.013(2) -0.001(2) 0.002(2) -0.006(2)
O8 0.022(3) 0.022(3) 0.014(2) -0.004(2) 0.003(2) -0.002(2)

loop_
_atom_type_symbol
_atom_type_description
_atom_type_scat_dispersion_real
_atom_type_scat_dispersion_imag
_atom_type_scat_source
C C 0.0033 0.0016 'International Tables Vol C Tables 4.2.6.8 and 6.1.1.4'
H H 0.0000 0.0000 'International Tables Vol C Tables 4.2.6.8 and 6.1.1.4'
O O 0.0106 0.0060 'International Tables Vol C Tables 4.2.6.8 and 6.1.1.4'
F F 0.0171 0.0103 'International Tables Vol C Tables 4.2.6.8 and 6.1.1.4'
P P 0.1023 0.0942 'International Tables Vol C Tables 4.2.6.8 and 6.1.1.4'
Ag Ag -0.8971 1.1015 'International Tables Vol C Tables 4.2.6.8 and 6.1.1.4'

loop_
_geom_angle_atom_site_label_1
_geom_angle_atom_site_label_2
_geom_angle_atom_site_label_3
_geom_angle
_geom_angle_site_symmetry_1
_geom_angle_site_symmetry_3
C1 Ag1 O3 153.3(3) . 6_566
C1 Ag1 O4 122.9(2) . .
O3 Ag1 O4 82.82(19) 6_566 .
C1 Ag1 Ag4 52.7(2) . .
O3 Ag1 Ag4 100.82(14) 6_566 .
O4 Ag1 Ag4 171.33(15) . .
C1 Ag1 Ag2 50.9(2) . 2_656
O3 Ag1 Ag2 123.42(18) 6_566 2_656
O4 Ag1 Ag2 99.66(14) . 2_656
Ag4 Ag1 Ag2 71.75(2) . 2_656
C1 Ag1 Ag2 51.2(2) . .
O3 Ag1 Ag2 153.04(17) 6_566 .
O4 Ag1 Ag2 79.33(13) . .
Ag4 Ag1 Ag2 99.78(2) . .
Ag2 Ag1 Ag2 79.72(2) 2_656 .
C1 Ag1 Ag3 44.3(2) . .
O3 Ag1 Ag3 127.48(16) 6_566 .
O4 Ag1 Ag3 128.28(14) . .
Ag4 Ag1 Ag3 55.33(2) . .
Ag2 Ag1 Ag3 94.94(2) 2_656 .
Ag2 Ag1 Ag3 54.938(18) . .
O2 Ag2 O4 106.9(3) . 6_565
O2 Ag2 O3 89.9(3) . .
O4 Ag2 O3 79.05(18) 6_565 .
O2 Ag2 C1 141.3(3) . 2_656
O4 Ag2 C1 105.9(2) 6_565 2_656
O3 Ag2 C1 116.2(2) . 2_656
O2 Ag2 C1 115.1(3) . .
O4 Ag2 C1 135.5(2) 6_565 .
O3 Ag2 C1 113.9(2) . .
C1 Ag2 C1 29.7(3) 2_656 .
O2 Ag2 Ag3 77.91(19) . .
O4 Ag2 Ag3 131.99(13) 6_565 .
O3 Ag2 Ag3 148.70(13) . .
C1 Ag2 Ag3 64.93(18) 2_656 .
C1 Ag2 Ag3 50.04(17) . .
O2 Ag2 Ag1 173.8(2) . 2_656
O4 Ag2 Ag1 66.94(15) 6_565 2_656
O3 Ag2 Ag1 88.30(16) . 2_656
C1 Ag2 Ag1 44.26(18) 2_656 2_656
C1 Ag2 Ag1 71.04(18) . 2_656
Ag3 Ag2 Ag1 106.49(2) . 2_656
O2 Ag2 Ag1 85.4(2) . .
O4 Ag2 Ag1 159.03(14) 6_565 .
O3 Ag2 Ag1 84.18(13) . .
C1 Ag2 Ag1 70.49(18) 2_656 .
C1 Ag2 Ag1 43.22(17) . .
Ag3 Ag2 Ag1 66.35(2) . .
Ag1 Ag2 Ag1 100.28(2) 2_656 .
O1 Ag3 C1 117.6(3) . .
O1 Ag3 O6 119.1(4) . 2_656
C1 Ag3 O6 103.7(2) . 2_656
O1 Ag3 O8 109.3(2) . 5_657
C1 Ag3 O8 120.9(2) . 5_657
O6 Ag3 O8 81.19(19) 2_656 5_657
O1 Ag3 Ag4 120.0(4) . .
C1 Ag3 Ag4 49.38(19) . .
O6 Ag3 Ag4 120.85(16) 2_656 .
O8 Ag3 Ag4 77.19(13) 5_657 .
O1 Ag3 Ag2 81.6(2) . .
C1 Ag3 Ag2 52.72(19) . .
O6 Ag3 Ag2 91.23(15) 2_656 .
O8 Ag3 Ag2 168.76(13) 5_657 .
Ag4 Ag3 Ag2 99.97(2) . .
O1 Ag3 Ag5 154.1(2) . .
C1 Ag3 Ag5 87.11(19) . .
O6 Ag3 Ag5 56.41(16) 2_656 .
O8 Ag3 Ag5 46.47(13) 5_657 .
Ag4 Ag3 Ag5 69.12(2) . .
Ag2 Ag3 Ag5 122.31(3) . .
O1 Ag3 Ag1 82.8(3) . .
C1 Ag3 Ag1 39.58(18) . .
O6 Ag3 Ag1 141.29(14) 2_656 .
O8 Ag3 Ag1 123.90(13) 5_657 .
Ag4 Ag3 Ag1 51.714(19) . .
Ag2 Ag3 Ag1 58.713(19) . .
Ag5 Ag3 Ag1 116.94(2) . .
C1 Ag4 O7 131.1(2) . 5_657
C1 Ag4 O6 99.2(2) . .
O7 Ag4 O6 108.8(2) 5_657 .
C1 Ag4 O5 116.1(2) . 5_667
O7 Ag4 O5 100.48(18) 5_657 5_667
O6 Ag4 O5 95.5(2) . 5_667
C1 Ag4 Ag1 49.68(19) . .
O7 Ag4 Ag1 110.11(15) 5_657 .
O6 Ag4 Ag1 140.76(15) . .
O5 Ag4 Ag1 82.20(13) 5_667 .
C1 Ag4 Ag3 52.9(2) . .
O7 Ag4 Ag3 79.75(14) 5_657 .
O6 Ag4 Ag3 109.74(16) . .
O5 Ag4 Ag3 153.36(13) 5_667 .
Ag1 Ag4 Ag3 72.95(2) . .
O8 Ag5 O8 174.3(3) 5_657 6
O8 Ag5 O7 77.93(18) 5_657 2_656
O8 Ag5 O7 104.87(18) 6 2_656
O8 Ag5 O7 104.87(18) 5_657 .
O8 Ag5 O7 77.93(18) 6 .
O7 Ag5 O7 123.1(2) 2_656 .
O8 Ag5 Ag3 49.01(14) 5_657 .
O8 Ag5 Ag3 125.54(14) 6 .
O7 Ag5 Ag3 90.62(12) 2_656 .
O7 Ag5 Ag3 134.61(12) . .
O8 Ag5 Ag3 125.54(14) 5_657 2_656
O8 Ag5 Ag3 49.01(14) 6 2_656
O7 Ag5 Ag3 134.61(12) 2_656 2_656
O7 Ag5 Ag3 90.62(12) . 2_656
Ag3 Ag5 Ag3 83.10(4) . 2_656
O8 Ag6 C15' 175.9(5) . 5_667
O8 Ag6 O7 81.45(19) . 6_556
C15' Ag6 O7 97.6(5) 5_667 6_556
O8 Ag6 C12 119.2(4) . 5_667
C15' Ag6 C12 62.8(7) 5_667 5_667
O7 Ag6 C12 154.5(4) 6_556 5_667
O8 Ag6 C10 149.8(3) . 5_667
C15' Ag6 C10 33.8(5) 5_667 5_667
O7 Ag6 C10 118.5(3) 6_556 5_667
C12 Ag6 C10 36.5(5) 5_667 5_667
O3 P1 O4 114.5(3) . .
O3 P1 O5 110.4(3) . .
O4 P1 O5 109.9(3) . .
O3 P1 C10 109.1(4) . .
O4 P1 C10 108.1(4) . .
O5 P1 C10 104.3(4) . .
O6 P2 O8 111.9(3) . .
O6 P2 O7 111.3(4) . .
O8 P2 O7 110.7(3) . .
O6 P2 C4 107.2(4) . .
O8 P2 C4 106.5(4) . .
O7 P2 C4 109.1(3) . .
C1 C1 Ag1 144.8(2) 2_656 .
C1 C1 Ag4 133.6(6) 2_656 .
Ag1 C1 Ag4 77.6(2) . .
C1 C1 Ag3 105.3(6) 2_656 .
Ag1 C1 Ag3 96.1(3) . .
Ag4 C1 Ag3 77.7(2) . .
C1 C1 Ag2 77.6(6) 2_656 2_656
Ag1 C1 Ag2 84.8(3) . 2_656
Ag4 C1 Ag2 95.1(3) . 2_656
Ag3 C1 Ag2 172.4(4) . 2_656
C1 C1 Ag2 72.7(6) 2_656 .
Ag1 C1 Ag2 85.6(3) . .
Ag4 C1 Ag2 148.0(4) . .
Ag3 C1 Ag2 77.2(2) . .
Ag2 C1 Ag2 110.4(3) 2_656 .
O2 C2 O1 131.8(10) . .
O2 C2 C3 113.3(11) . .
O1 C2 C3 115.0(11) . .
F2 C3 F1 123.2(15) . .
F2 C3 F3 102.7(14) . .
F1 C3 F3 90.6(18) . .
F2 C3 F4 65.0(18) . .
F1 C3 F4 77.4(15) . .
F3 C3 F4 151.7(16) . .
F2 C3 C2 113.6(16) . .
F1 C3 C2 112.9(13) . .
F3 C3 C2 109.6(14) . .
F4 C3 C2 98.7(16) . .
C6' C4 C9 88.7(12) . .
C6' C4 C9' 124.2(14) . .
C9 C4 C9' 56.4(11) . .
C6' C4 C6 60.7(10) . .
C9 C4 C6 115.8(10) . .
C9' C4 C6 94.4(13) . .
C6' C4 P2 120.8(10) . .
C9 C4 P2 123.6(8) . .
C9' C4 P2 114.8(10) . .
C6 C4 P2 120.5(8) . .
C7' C5 C8 90.7(15) . .
C7' C5 C7 59.4(14) . .
C8 C5 C7 126.9(12) . .
C7' C5 C8' 115.7(16) . .
C8 C5 C8' 58.2(15) . .
C7 C5 C8' 94.2(16) . .
C7 C6 C6' 92.6(14) . .
C7 C6 C4 120.4(14) . .
C6' C6 C4 56.7(9) . .
C7 C6 C7' 44.7(12) . .
C6' C6 C7' 48.1(12) . .
C4 C6 C7' 87.6(11) . .
C7' C7 C5 56.8(15) . .
C7' C7 C6 87.8(16) . .
C5 C7 C6 116.8(15) . .
C5 C8 C8' 64.8(16) . .
C5 C8 C9 115.9(14) . .
C8' C8 C9 82.1(14) . .
C5 C8 C7' 44.3(11) . .
C8' C8 C7' 90.7(19) . .
C9 C8 C7' 86.5(13) . .
C9' C9 C4 63.1(12) . .
C9' C9 C8 96.0(15) . .
C4 C9 C8 124.1(13) . .
C9' C9 C8' 49.0(13) . .
C4 C9 C8' 93.7(13) . .
C8 C9 C8' 47.0(12) . .
C9' C9 C6' 96.9(14) . .
C4 C9 C6' 45.3(8) . .
C8 C9 C6' 93.4(12) . .
C8' C9 C6' 95.4(14) . .
C4 C6' C7' 114.1(19) . .
C4 C6' C6 62.7(10) . .
C7' C6' C6 83.3(15) . .
C4 C6' C9 45.9(8) . .
C7' C6' C9 83.6(16) . .
C6 C6' C9 90.4(13) . .
C5 C7' C7 63.7(16) . .
C5 C7' C6' 127(2) . .
C7 C7' C6' 96.0(18) . .
C5 C7' C8 45.1(12) . .
C7 C7' C8 97.3(19) . .
C6' C7' C8 96.2(16) . .
C5 C7' C6 94.2(15) . .
C7 C7' C6 47.5(11) . .
C6' C7' C6 48.6(10) . .
C8 C7' C6 97.3(13) . .
C8 C8' C9' 98.0(19) . .
C8 C8' C5 57.1(15) . .
C9' C8' C5 125(2) . .
C8 C8' C9 50.9(12) . .
C9' C8' C9 47.1(13) . .
C5 C8' C9 91.0(17) . .
C9 C9' C8' 83.9(18) . .
C9 C9' C4 60.5(12) . .
C8' C9' C4 114(2) . .
C12' C10 C15 81.0(14) . .
C12' C10 C15' 121.7(14) . .
C15 C10 C15' 52.1(12) . .
C12' C10 C12 53.9(11) . .
C15 C10 C12 114.2(12) . .
C15' C10 C12 111.7(11) . .
C12' C10 P1 124.2(11) . .
C15 C10 P1 128.6(11) . .
C15' C10 P1 112.7(10) . .
C12 C10 P1 116.5(8) . .
C12' C10 Ag6 118.3(11) . 5_667
C15 C10 Ag6 113.0(9) . 5_667
C15' C10 Ag6 65.5(7) . 5_667
C12 C10 Ag6 66.6(6) . 5_667
P1 C10 Ag6 94.1(4) . 5_667
C13' C11 C14 83(2) . .
C13' C11 C13 63(2) . .
C14 C11 C13 130(2) . .
C13' C11 C14' 110(2) . .
C14 C11 C14' 48.0(17) . .
C13 C11 C14' 108.6(15) . .
C12' C12 C13 86.3(15) . .
C12' C12 C10 51.2(10) . .
C13 C12 C10 118.5(15) . .
C12' C12 C13' 42.8(13) . .
C13 C12 C13' 44.1(13) . .
C10 C12 C13' 80.2(11) . .
C12' C12 Ag6 125.8(13) . 5_667
C13 C12 Ag6 109.3(12) . 5_667
C10 C12 Ag6 76.9(7) . 5_667
C13' C12 Ag6 123.3(12) . 5_667
C13' C13 C12 90.8(17) . .
C13' C13 C11 42.1(15) . .
C12 C13 C11 114.0(16) . .
C13' C13 C12' 46.1(14) . .
C12 C13 C12' 45.3(10) . .
C11 C13 C12' 79.9(13) . .
C11 C14 C14' 95(2) . .
C11 C14 C13' 45.0(17) . .
C14' C14 C13' 117(2) . .
C11 C14 C15 118(2) . .
C14' C14 C15 70.1(16) . .
C13' C14 C15 88.1(18) . .
C15' C15 C10 69.4(13) . .
C15' C15 C14 107.9(17) . .
C10 C15 C14 124.7(17) . .
C15' C15 C14' 55.4(14) . .
C10 C15 C14' 108.2(14) . .
C14 C15 C14' 53.4(14) . .
C15' C15 C12' 108.7(16) . .
C10 C15 C12' 48.2(10) . .
C14 C15 C12' 86.9(15) . .
C14' C15 C12' 111.1(15) . .
C15' C15 C13' 115.9(16) . .
C10 C15 C13' 84.2(13) . .
C14 C15 C13' 45.8(13) . .
C14' C15 C13' 82.5(14) . .
C12' C15 C13' 41.1(11) . .
C10 C12' C12 74.9(14) . .
C10 C12' C13' 123(2) . .
C12 C12' C13' 95(2) . .
C10 C12' C15 50.9(10) . .
C12 C12' C15 108.0(16) . .
C13' C12' C15 82.6(17) . .
C10 C12' C13 107.9(15) . .
C12 C12' C13 48.4(12) . .
C13' C12' C13 47.3(15) . .
C15 C12' C13 103.6(14) . .
C11 C13' C12' 131(3) . .
C11 C13' C13 75(2) . .
C12' C13' C13 87(2) . .
C11 C13' C14 52(2) . .
C12' C13' C14 102(2) . .
C13 C13' C14 116(2) . .
C11 C13' C12 103(2) . .
C12' C13' C12 42.1(13) . .
C13 C13' C12 45.1(13) . .
C14 C13' C12 110.5(18) . .
C11 C13' C15 88(2) . .
C12' C13' C15 56.2(13) . .
C13 C13' C15 109.5(18) . .
C14 C13' C15 46.1(13) . .
C12 C13' C15 75.8(11) . .
C15' C14' C14 103(2) . .
C15' C14' C15 47.1(13) . .
C14 C14' C15 56.5(15) . .
C15' C14' C11 111.5(18) . .
C14 C14' C11 37.4(13) . .
C15 C14' C11 78.4(14) . .
C15 C15' C14' 77.5(17) . .
C15 C15' C10 58.5(12) . .
C14' C15' C10 116.1(19) . .
C15 C15' Ag6 132.1(16) . 5_667
C14' C15' Ag6 102.6(14) . 5_667
C10 C15' Ag6 80.7(8) . 5_667
C3 F2 F4 68.3(16) . .
F2 F4 C3 46.7(13) . .
C2 O1 Ag3 122.0(7) . .
C2 O2 Ag2 126.3(7) . .
P1 O3 Ag1 139.8(3) . 6_565
P1 O3 Ag2 121.7(3) . .
Ag1 O3 Ag2 98.4(2) 6_565 .
P1 O4 Ag1 133.7(3) . .
P1 O4 Ag2 128.4(3) . 6_566
Ag1 O4 Ag2 97.90(19) . 6_566
P1 O5 Ag4 130.2(3) . 5_667
P2 O6 Ag4 129.7(3) . .
P2 O6 Ag3 132.1(3) . 2_656
Ag4 O6 Ag3 96.5(2) . 2_656
P2 O7 Ag4 122.0(3) . 5_657
P2 O7 Ag6 109.2(3) . 6
Ag4 O7 Ag6 124.8(2) 5_657 6
P2 O7 Ag5 100.8(3) . .
Ag4 O7 Ag5 98.5(2) 5_657 .
Ag6 O7 Ag5 90.50(17) 6 .
P2 O8 Ag6 105.7(3) . .
P2 O8 Ag5 127.5(3) . 5_657
Ag6 O8 Ag5 95.67(19) . 5_657
P2 O8 Ag3 113.4(3) . 5_657
Ag6 O8 Ag3 130.0(2) . 5_657
Ag5 O8 Ag3 84.52(18) 5_657 5_657

loop_
_geom_bond_atom_site_label_1
_geom_bond_atom_site_label_2
_geom_bond_distance
_geom_bond_site_symmetry_2
Ag1 C1 2.164(7) .
Ag1 O3 2.241(5) 6_566
Ag1 O4 2.315(5) .
Ag1 Ag4 2.7730(8) .
Ag1 Ag2 3.0888(9) 2_656
Ag1 Ag2 3.1511(9) .
Ag1 Ag3 3.3776(9) .
Ag2 O2 2.276(8) .
Ag2 O4 2.340(5) 6_565
Ag2 O3 2.396(6) .
Ag2 C1 2.408(8) 2_656
Ag2 C1 2.462(8) .
Ag2 Ag3 3.0181(9) .
Ag2 Ag1 3.0888(9) 2_656
Ag3 O1 2.252(8) .
Ag3 C1 2.372(8) .
Ag3 O6 2.409(6) 2_656
Ag3 O8 2.481(6) 5_657
Ag3 Ag4 2.9057(9) .
Ag3 Ag5 3.2719(11) .
Ag4 C1 2.257(8) .
Ag4 O7 2.309(5) 5_657
Ag4 O6 2.317(6) .
Ag4 O5 2.464(5) 5_667
Ag5 O8 2.383(6) 5_657
Ag5 O8 2.383(6) 6
Ag5 O7 2.549(6) 2_656
Ag5 O7 2.549(6) .
Ag5 Ag3 3.2719(11) 2_656
Ag6 O8 2.360(5) .
Ag6 C15' 2.389(17) 5_667
Ag6 O7 2.398(5) 6_556
Ag6 C12 2.440(16) 5_667
Ag6 C10 2.590(8) 5_667
P1 O3 1.517(6) .
P1 O4 1.518(5) .
P1 O5 1.572(5) .
P1 C10 1.811(10) .
P2 O6 1.528(6) .
P2 O8 1.539(6) .
P2 O7 1.541(6) .
P2 C4 1.822(8) .
C1 C1 1.248(15) 2_656
C1 Ag2 2.408(8) 2_656
C2 O2 1.202(14) .
C2 O1 1.229(14) .
C2 C3 1.594(17) .
C3 F2 1.24(2) .
C3 F1 1.29(2) .
C3 F3 1.35(3) .
C3 F4 1.58(4) .
C4 C6' 1.380(18) .
C4 C9 1.395(18) .
C4 C9' 1.43(2) .
C4 C6 1.467(15) .
C5 C7' 1.30(3) .
C5 C8 1.32(2) .
C5 C7 1.40(2) .
C5 C8' 1.43(3) .
C6 C7 1.41(2) .
C6 C6' 1.44(2) .
C6 C7' 1.91(3) .
C7 C7' 1.34(3) .
C8 C8' 1.34(3) .
C8 C9 1.42(2) .
C8 C7' 1.87(3) .
C9 C9' 1.34(3) .
C9 C8' 1.81(3) .
C9 C6' 1.94(3) .
C6' C7' 1.43(3) .
C8' C9' 1.38(3) .
C10 C12' 1.28(2) .
C10 C15 1.330(19) .
C10 C15' 1.46(2) .
C10 C12 1.58(2) .
C10 Ag6 2.590(8) 5_667
C11 C13' 1.03(3) .
C11 C14 1.14(3) .
C11 C13 1.49(3) .
C11 C14' 1.88(3) .
C12 C12' 1.32(3) .
C12 C13 1.39(3) .
C12 C13' 1.96(3) .
C12 Ag6 2.440(16) 5_667
C13 C13' 1.37(3) .
C13 C12' 1.86(3) .
C14 C14' 1.40(3) .
C14 C13' 1.45(4) .
C14 C15 1.46(3) .
C15 C15' 1.23(3) .
C15 C14' 1.64(3) .
C15 C12' 1.69(3) .
C15 C13' 2.02(3) .
C12' C13' 1.34(3) .
C14' C15' 1.38(3) .
C15' Ag6 2.389(17) 5_667
F2 F4 1.54(4) .
O3 Ag1 2.241(5) 6_565
O4 Ag2 2.340(5) 6_566
O5 Ag4 2.464(5) 5_667
O6 Ag3 2.409(6) 2_656
O7 Ag4 2.309(5) 5_657
O7 Ag6 2.398(5) 6
O8 Ag5 2.383(6) 5_657
O8 Ag3 2.481(6) 5_657
